data_1526236
loop_
_publ_author_name
'Haines, J.'
'Klug, D.D.'
'Leger, J.M.'
'Gorelli, F.'
'Tse, J.S.'
'Li, Z.Q.'

_publ_section_title
;
 X-ray diffraction and theoretical studies of the high-pressure structures
 and phase transitions in magnesium fluoride
;
_journal_name_full 'Physical Review, Serie 3. B - Condensed Matter (18,1978-)'
_journal_page_first 1341101
_journal_page_last 13411010
_journal_volume 64
_journal_year 2001
_chemical_formula_sum 'F2 Mg'
_chemical_name_systematic 'Mg F2'
_space_group_IT_number 205
_symmetry_space_group_name_Hall '-P 2ac 2ab 3'
_symmetry_space_group_name_H-M 'P a -3'
_cell_angle_alpha 90
_cell_angle_beta 90
_cell_angle_gamma 90
_cell_formula_units_Z 4
_cell_length_a 4.7615
_cell_length_b 4.7615
_cell_length_c 4.7615
_cell_volume 107.952
_citation_journal_id_ASTM PRBMDO
_cod_data_source_file Haines_PRBMDO_2001_1917.cif
_cod_data_source_block F2Mg1
_cod_original_cell_volume 107.9522
_cod_original_formula_sum 'F2 Mg1'
_cod_database_code 1526236

loop_
_symmetry_equiv_pos_as_xyz
x,y,z
-x+1/2,-y,z+1/2
x+1/2,-y+1/2,-z
-x,y+1/2,-z+1/2
z,x,y
-z+1/2,-x,y+1/2
z+1/2,-x+1/2,-y
-z,x+1/2,-y+1/2
y,z,x
y+1/2,-z+1/2,-x
-y,z+1/2,-x+1/2
-y+1/2,-z,x+1/2
-x,-y,-z
x-1/2,y,-z-1/2
-x-1/2,y-1/2,z
x,-y-1/2,z-1/2
-z,-x,-y
z-1/2,x,-y-1/2
-z-1/2,x-1/2,y
z,-x-1/2,y-1/2
-y,-z,-x
-y-1/2,z-1/2,x
y,-z-1/2,x-1/2
y-1/2,z,-x-1/2

loop_
_atom_site_label
_atom_site_type_symbol
_atom_site_fract_x
_atom_site_fract_y
_atom_site_fract_z
_atom_site_occupancy
_atom_site_U_iso_or_equiv
Mg1 Mg+2 0 0 0 1 0.0
F1 F-1 0.3451 0.3451 0.3451 1 0.0
